data_7035598
loop_
_publ_author_name
'Myers, Thomas W.'
'Sherbow, Tobias J.'
'Fettinger, James C.'
'Berben, Louise A.'

_publ_section_title
;
 Synthesis and characterization of bis(imino)pyridine complexes of
 divalent Mg and Zn.
;
_journal_issue 14
_journal_name_full 'Dalton transactions (Cambridge, England : 2003)'
_journal_page_first 5989
_journal_page_last 5998
_journal_paper_doi 10.1039/c5dt01541c
_journal_volume 45
_journal_year 2016
_chemical_formula_moiety 'C43 H47 Cl2 N3 Zn, C4 H8 O'
_chemical_formula_sum 'C47 H55 Cl2 N3 O Zn'
_chemical_formula_weight 814.21
_space_group_crystal_system triclinic
_space_group_IT_number 1
_space_group_name_Hall 'P 1'
_space_group_name_H-M_alt 'P 1'
_symmetry_space_group_name_Hall 'P 1'
_symmetry_space_group_name_H-M 'P 1'
_atom_sites_solution_hydrogens geom
_audit_creation_method SHELXL-2014/7
_audit_update_record
;
2015-04-15 deposited with the CCDC.
2015-06-22 downloaded from the CCDC.
;
_cell_angle_alpha 108.253(2)
_cell_angle_beta 92.6578(19)
_cell_angle_gamma 112.893(2)
_cell_formula_units_Z 1
_cell_length_a 9.5162(5)
_cell_length_b 9.5686(5)
_cell_length_c 13.6954(7)
_cell_measurement_reflns_used 9965
_cell_measurement_temperature 90(2)
_cell_measurement_theta_max 72.23
_cell_measurement_theta_min 5.14
_cell_volume 1070.67(10)
_computing_cell_refinement 'SAINT (8.34a) (Bruker, 2013)'
_computing_data_collection 'Apex2 (2014.9-1) (Bruker, 2014)'
_computing_data_reduction 'SAINT (8.34a) (Bruker, 2013)'
_computing_molecular_graphics 'Bruker SHELXTL'
_computing_publication_material 'Bruker SHELXTL'
_computing_structure_refinement 'SHELXL-2014/7 (Sheldrick, 2014)'
_computing_structure_solution 'SHELXT (Sheldrick, 2014)'
_diffrn_ambient_temperature 90(2)
_diffrn_measured_fraction_theta_full 0.949
_diffrn_measured_fraction_theta_max 0.922
_diffrn_measurement_device_type 'Bruker APEX-II CCD'
_diffrn_measurement_method '\f and \w scans'
_diffrn_radiation_type CuK\a
_diffrn_radiation_wavelength 1.54178
_diffrn_reflns_av_unetI/netI 0.0591
_diffrn_reflns_Laue_measured_fraction_full 0.949
_diffrn_reflns_Laue_measured_fraction_max 0.922
_diffrn_reflns_limit_h_max 11
_diffrn_reflns_limit_h_min -11
_diffrn_reflns_limit_k_max 11
_diffrn_reflns_limit_k_min -11
_diffrn_reflns_limit_l_max 16
_diffrn_reflns_limit_l_min -16
_diffrn_reflns_number 6972
_diffrn_reflns_point_group_measured_fraction_full 0.949
_diffrn_reflns_point_group_measured_fraction_max 0.922
_diffrn_reflns_theta_full 67.679
_diffrn_reflns_theta_max 71.469
_diffrn_reflns_theta_min 3.463
_exptl_absorpt_coefficient_mu 2.228
_exptl_absorpt_correction_T_max 0.7574
_exptl_absorpt_correction_T_min 0.6453
_exptl_absorpt_correction_type multi-scan
_exptl_absorpt_process_details 'TWINABS V2012/1 (Sheldrick, 2012)'
_exptl_crystal_colour Yellow
_exptl_crystal_density_diffrn 1.263
_exptl_crystal_description Rod
_exptl_crystal_F_000 430
_exptl_crystal_size_max 0.270
_exptl_crystal_size_mid 0.095
_exptl_crystal_size_min 0.062
_refine_diff_density_max 0.913
_refine_diff_density_min -0.338
_refine_diff_density_rms 0.054
_refine_ls_abs_structure_details
; 
 Flack x determined using 3037 quotients [(I+)-(I-)]/[(I+)+(I-)] 
 (Parsons, Flack and Wagner, Acta Cryst. B69 (2013) 249-259). 
;
_refine_ls_abs_structure_Flack 0.016(15)
_refine_ls_extinction_method none
_refine_ls_goodness_of_fit_ref 1.043
_refine_ls_hydrogen_treatment constr
_refine_ls_matrix_type full
_refine_ls_number_parameters 507
_refine_ls_number_reflns 6972
_refine_ls_number_restraints 9
_refine_ls_restrained_S_all 1.043
_refine_ls_R_factor_all 0.0380
_refine_ls_R_factor_gt 0.0378
_refine_ls_shift/su_max 0.000
_refine_ls_shift/su_mean 0.000
_refine_ls_structure_factor_coef Fsqd
_refine_ls_weighting_details 'w=1/[\s^2^(Fo^2^)+(0.0627P)^2^+0.2434P] where P=(Fo^2^+2Fc^2^)/3'
_refine_ls_weighting_scheme calc
_refine_ls_wR_factor_gt 0.0975
_refine_ls_wR_factor_ref 0.0978
_reflns_Friedel_coverage 0.999
_reflns_Friedel_fraction_full 0.949
_reflns_Friedel_fraction_max 0.922
_reflns_number_gt 6904
_reflns_number_total 6972
_reflns_threshold_expression 'I > 2\s(I)'
_cod_data_source_file c5dt01541c1.cif
_cod_data_source_block TWM164TW52I
_cod_depositor_comments
;
The following automatic conversions were performed:

'_exptl_absorpt_correction_type' value 'Multi-scan' changed to
'multi-scan' according to
/usr/data/users/saulius/crontab/automatic-downloads/rss-feeds/RSC/lib/dictionaries/cif_core.dic
dictionary named 'cif_core.dic' version 2.4.2 from 2011-04-26.

Automatic conversion script
Id: cif_fix_values 3271 2015-04-21 07:52:19Z andrius 

 Adding full bibliography for 7035598--7035603.cif.
;
_cod_database_code 7035598
_shelx_shelxl_version_number 2014/7
_shelx_space_group_comment
; 
The symmetry employed for this shelxl refinement is uniquely defined 
by the following loop, which should always be used as a source of 
symmetry information in preference to the above space-group names. 
They are only intended as comments. 
;
_shelx_estimated_absorpt_t_min 0.585
_shelx_estimated_absorpt_t_max 0.874

loop_
_space_group_symop_operation_xyz
'x, y, z'

loop_
_atom_site_label
_atom_site_type_symbol
_atom_site_fract_x
_atom_site_fract_y
_atom_site_fract_z
_atom_site_U_iso_or_equiv
_atom_site_adp_type
_atom_site_occupancy
_atom_site_site_symmetry_order
_atom_site_calc_flag
_atom_site_refinement_flags_posn
_atom_site_refinement_flags_adp
_atom_site_refinement_flags_occupancy
_atom_site_disorder_assembly
_atom_site_disorder_group
Zn1 Zn 0.32537(3) 0.26949(4) 0.35074(3) 0.01816(14) Uani 1 1 d . . . . .
Cl1 Cl 0.49117(10) 0.52765(11) 0.44968(7) 0.0252(2) Uani 1 1 d . . . . .
Cl2 Cl 0.08293(9) 0.20182(12) 0.28391(7) 0.0278(2) Uani 1 1 d . . . . .
C1 C 0.3428(4) 0.2533(5) 0.1050(3) 0.0210(7) Uani 1 1 d . . . . .
N1 N 0.4190(3) 0.2555(4) 0.1992(2) 0.0190(6) Uani 1 1 d . . . . .
C2 C 0.3605(5) 0.4010(6) 0.0942(3) 0.0257(8) Uani 1 1 d . . . . .
N2 N 0.4857(3) 0.1723(4) 0.3549(2) 0.0181(6) Uani 1 1 d . . . . .
C3 C 0.2837(5) 0.3896(6) -0.0001(3) 0.0290(9) Uani 1 1 d . . . . .
H3 H 0.2953 0.4866 -0.0109 0.035 Uiso 1 1 calc R U . . .
N3 N 0.2774(3) 0.1472(4) 0.4768(2) 0.0191(6) Uani 1 1 d . . . . .
C4 C 0.1924(5) 0.2424(6) -0.0770(3) 0.0315(9) Uani 1 1 d . . . . .
H4 H 0.1444 0.2389 -0.1406 0.038 Uiso 1 1 calc R U . . .
C5 C 0.1699(5) 0.0990(6) -0.0624(3) 0.0302(9) Uani 1 1 d . . . . .
H5 H 0.1032 -0.0023 -0.1150 0.036 Uiso 1 1 calc R U . . .
C6 C 0.2446(5) 0.1019(5) 0.0293(3) 0.0244(8) Uani 1 1 d . . . . .
C7 C 0.4488(6) 0.5634(6) 0.1812(4) 0.0327(9) Uani 1 1 d . . . . .
H7 H 0.5137 0.5487 0.2334 0.039 Uiso 1 1 calc R U . . .
C8 C 0.3327(8) 0.6199(8) 0.2367(4) 0.0485(13) Uani 1 1 d . . . . .
H8A H 0.2636 0.5353 0.2603 0.073 Uiso 1 1 calc R U . . .
H8B H 0.2710 0.6399 0.1879 0.073 Uiso 1 1 calc R U . . .
H8C H 0.3898 0.7203 0.2974 0.073 Uiso 1 1 calc R U . . .
C9 C 0.5571(7) 0.6947(6) 0.1436(4) 0.0416(11) Uani 1 1 d . . . . .
H9A H 0.4949 0.7197 0.0983 0.062 Uiso 1 1 calc R U . . .
H9B H 0.6259 0.6551 0.1042 0.062 Uiso 1 1 calc R U . . .
H9C H 0.6197 0.7932 0.2043 0.062 Uiso 1 1 calc R U . . .
C10 C 0.2089(5) -0.0585(5) 0.0445(3) 0.0313(9) Uani 1 1 d . . . . .
H10 H 0.2704 -0.0344 0.1137 0.038 Uiso 1 1 calc R U . . .
C11 C 0.0350(6) -0.1439(6) 0.0469(4) 0.0408(11) Uani 1 1 d . . . . .
H11A H 0.0154 -0.2413 0.0637 0.061 Uiso 1 1 calc R U . . .
H11B H -0.0273 -0.1750 -0.0218 0.061 Uiso 1 1 calc R U . . .
H11C H 0.0062 -0.0695 0.1003 0.061 Uiso 1 1 calc R U . . .
C12 C 0.2543(6) -0.1710(6) -0.0405(4) 0.0378(10) Uani 1 1 d . . . . .
H12A H 0.3657 -0.1172 -0.0398 0.057 Uiso 1 1 calc R U . . .
H12B H 0.1951 -0.1963 -0.1091 0.057 Uiso 1 1 calc R U . . .
H12C H 0.2314 -0.2719 -0.0274 0.057 Uiso 1 1 calc R U . . .
C13 C 0.5405(4) 0.2289(4) 0.1993(3) 0.0177(7) Uani 1 1 d . . . . .
C14 C 0.6336(4) 0.2191(5) 0.1141(3) 0.0200(7) Uani 1 1 d . . . . .
C15 C 0.6944(5) 0.3489(6) 0.0801(3) 0.0269(8) Uani 1 1 d . . . . .
H15 H 0.6738 0.4415 0.1086 0.032 Uiso 1 1 calc R U . . .
C16 C 0.7860(5) 0.3426(7) 0.0037(4) 0.0364(10) Uani 1 1 d . . . . .
H16 H 0.8303 0.4325 -0.0184 0.044 Uiso 1 1 calc R U . . .
C17 C 0.8127(5) 0.2058(7) -0.0400(4) 0.0388(11) Uani 1 1 d . . . . .
H17 H 0.8727 0.2007 -0.0934 0.047 Uiso 1 1 calc R U . . .
C18 C 0.7523(5) 0.0774(7) -0.0060(4) 0.0362(10) Uani 1 1 d . . . . .
H18 H 0.7708 -0.0163 -0.0359 0.043 Uiso 1 1 calc R U . . .
C19 C 0.6642(5) 0.0845(5) 0.0719(3) 0.0276(8) Uani 1 1 d . . . . .
H19 H 0.6248 -0.0033 0.0964 0.033 Uiso 1 1 calc R U . . .
C20 C 0.5921(4) 0.2005(4) 0.2935(3) 0.0178(7) Uani 1 1 d . . . . .
C21 C 0.7360(4) 0.2021(5) 0.3175(3) 0.0214(7) Uani 1 1 d . . . . .
H21 H 0.8104 0.2237 0.2740 0.026 Uiso 1 1 calc R U . . .
C22 C 0.7691(4) 0.1713(5) 0.4066(3) 0.0225(8) Uani 1 1 d . . . . .
H22 H 0.8665 0.1706 0.4245 0.027 Uiso 1 1 calc R U . . .
C23 C 0.6584(4) 0.1416(5) 0.4690(3) 0.0219(7) Uani 1 1 d . . . . .
H23 H 0.6790 0.1211 0.5304 0.026 Uiso 1 1 calc R U . . .
C24 C 0.5172(4) 0.1425(4) 0.4402(3) 0.0184(7) Uani 1 1 d . . . . .
C25 C 0.3888(4) 0.1137(5) 0.5018(3) 0.0181(7) Uani 1 1 d . . . . .
C26 C 0.4052(4) 0.0488(5) 0.5854(3) 0.0187(7) Uani 1 1 d . . . . .
C27 C 0.4338(4) -0.0887(5) 0.5642(3) 0.0222(7) Uani 1 1 d . . . . .
H27 H 0.4321 -0.1499 0.4942 0.027 Uiso 1 1 calc R U . . .
C28 C 0.4649(4) -0.1363(5) 0.6456(3) 0.0240(8) Uani 1 1 d . . . . .
H28 H 0.4835 -0.2308 0.6308 0.029 Uiso 1 1 calc R U . . .
C29 C 0.4690(4) -0.0478(5) 0.7479(3) 0.0267(8) Uani 1 1 d . . . . .
H29 H 0.4925 -0.0799 0.8032 0.032 Uiso 1 1 calc R U . . .
C30 C 0.4385(5) 0.0884(5) 0.7696(3) 0.0270(8) Uani 1 1 d . . . . .
H30 H 0.4408 0.1494 0.8398 0.032 Uiso 1 1 calc R U . . .
C31 C 0.4046(4) 0.1351(5) 0.6883(3) 0.0223(8) Uani 1 1 d . . . . .
H31 H 0.3808 0.2264 0.7030 0.027 Uiso 1 1 calc R U . . .
C32 C 0.1406(4) 0.1027(5) 0.5230(3) 0.0192(7) Uani 1 1 d . . . . .
C33 C 0.1166(4) 0.2234(5) 0.5984(3) 0.0207(7) Uani 1 1 d . . . . .
C34 C -0.0159(4) 0.1778(5) 0.6430(3) 0.0237(8) Uani 1 1 d . . . . .
H34 H -0.0334 0.2582 0.6956 0.028 Uiso 1 1 calc R U . . .
C35 C -0.1222(4) 0.0154(6) 0.6106(3) 0.0269(8) Uani 1 1 d . . . . .
H35 H -0.2099 -0.0150 0.6428 0.032 Uiso 1 1 calc R U . . .
C36 C -0.1003(4) -0.1016(5) 0.5318(3) 0.0268(9) Uani 1 1 d . . . . .
H36 H -0.1763 -0.2112 0.5078 0.032 Uiso 1 1 calc R U . . .
C37 C 0.0324(4) -0.0610(5) 0.4866(3) 0.0235(8) Uani 1 1 d . . . . .
C38 C 0.2235(4) 0.4032(5) 0.6302(3) 0.0212(7) Uani 1 1 d . . . . .
H38 H 0.3212 0.4128 0.6029 0.025 Uiso 1 1 calc R U . . .
C39 C 0.2677(5) 0.4949(5) 0.7485(3) 0.0279(8) Uani 1 1 d . . . . .
H39A H 0.3100 0.4391 0.7820 0.042 Uiso 1 1 calc R U . . .
H39B H 0.1754 0.4986 0.7758 0.042 Uiso 1 1 calc R U . . .
H39C H 0.3463 0.6060 0.7637 0.042 Uiso 1 1 calc R U . . .
C40 C 0.1447(5) 0.4802(5) 0.5776(3) 0.0282(9) Uani 1 1 d . . . . .
H40A H 0.0452 0.4660 0.5999 0.042 Uiso 1 1 calc R U . . .
H40B H 0.1264 0.4275 0.5013 0.042 Uiso 1 1 calc R U . . .
H40C H 0.2119 0.5964 0.5978 0.042 Uiso 1 1 calc R U . . .
C41 C 0.0475(5) -0.1939(5) 0.3975(4) 0.0289(9) Uani 1 1 d . . . . .
H41 H 0.1561 -0.1512 0.3847 0.035 Uiso 1 1 calc R U . . .
C42 C 0.0156(9) -0.3452(8) 0.4209(6) 0.0546(15) Uani 1 1 d . . . . .
H42A H -0.0944 -0.3966 0.4247 0.082 Uiso 1 1 calc R U . . .
H42B H 0.0803 -0.3170 0.4880 0.082 Uiso 1 1 calc R U . . .
H42C H 0.0400 -0.4207 0.3651 0.082 Uiso 1 1 calc R U . . .
C43 C -0.0643(11) -0.2337(8) 0.2978(5) 0.067(2) Uani 1 1 d . . . . .
H43A H -0.1718 -0.2797 0.3080 0.101 Uiso 1 1 calc R U . . .
H43B H -0.0494 -0.3127 0.2385 0.101 Uiso 1 1 calc R U . . .
H43C H -0.0429 -0.1340 0.2834 0.101 Uiso 1 1 calc R U . . .
C51 C 0.6912(7) 0.5629(8) 0.8411(6) 0.0573(15) Uani 1 1 d . . . . .
H51A H 0.5803 0.4845 0.8215 0.069 Uiso 1 1 calc R U . . .
H51B H 0.7279 0.5865 0.9158 0.069 Uiso 1 1 calc R U . . .
O51 O 0.7062(7) 0.7047(6) 0.8275(4) 0.0675(13) Uani 1 1 d . . . . .
C52 C 0.7841(7) 0.4893(8) 0.7749(5) 0.0507(13) Uani 1 1 d . . . . .
H52A H 0.7437 0.3707 0.7591 0.061 Uiso 0.65 1 calc R U P A 1
H52B H 0.8960 0.5431 0.8071 0.061 Uiso 0.65 1 calc R U P A 1
H52C H 0.7202 0.3736 0.7313 0.061 Uiso 0.35 1 calc R U P B 2
H52D H 0.8762 0.4990 0.8181 0.061 Uiso 0.35 1 calc R U P B 2
C53 C 0.7523(16) 0.5289(18) 0.6777(9) 0.072(3) Uani 0.65 1 d . U P C 1
H53A H 0.6527 0.4461 0.6308 0.086 Uiso 0.65 1 calc R U P C 1
H53B H 0.8377 0.5401 0.6378 0.086 Uiso 0.65 1 calc R U P C 1
C53B C 0.840(3) 0.617(4) 0.6945(17) 0.070(4) Uani 0.35 1 d . U P C 2
H53C H 0.9517 0.6927 0.7130 0.084 Uiso 0.35 1 calc R U P C 2
H53D H 0.8091 0.5536 0.6183 0.084 Uiso 0.35 1 calc R U P C 2
C54 C 0.7452(10) 0.6936(11) 0.7314(5) 0.070(2) Uani 1 1 d . . . . .
H54A H 0.8476 0.7836 0.7396 0.084 Uiso 0.65 1 calc R U P C 1
H54B H 0.6672 0.7036 0.6870 0.084 Uiso 0.65 1 calc R U P C 1
H54C H 0.7961 0.8057 0.7315 0.084 Uiso 0.35 1 calc R U P C 2
H54D H 0.6470 0.6373 0.6792 0.084 Uiso 0.35 1 calc R U P C 2

loop_
_atom_site_aniso_label
_atom_site_aniso_U_11
_atom_site_aniso_U_22
_atom_site_aniso_U_33
_atom_site_aniso_U_23
_atom_site_aniso_U_13
_atom_site_aniso_U_12
Zn1 0.0162(2) 0.0201(3) 0.0198(2) 0.00711(18) 0.00323(15) 0.00943(17)
Cl1 0.0272(4) 0.0197(4) 0.0237(4) 0.0057(3) 0.0057(3) 0.0064(3)
Cl2 0.0191(4) 0.0422(6) 0.0261(4) 0.0124(4) 0.0044(3) 0.0169(4)
C1 0.0197(15) 0.029(2) 0.0198(16) 0.0110(15) 0.0059(13) 0.0137(15)
N1 0.0216(14) 0.0180(15) 0.0182(14) 0.0058(12) 0.0042(11) 0.0098(12)
C2 0.029(2) 0.033(2) 0.0256(18) 0.0146(17) 0.0075(15) 0.0202(17)
N2 0.0168(13) 0.0183(15) 0.0206(14) 0.0080(12) 0.0031(11) 0.0082(12)
C3 0.035(2) 0.036(2) 0.030(2) 0.0174(19) 0.0094(17) 0.0247(19)
N3 0.0159(13) 0.0211(16) 0.0196(14) 0.0071(12) 0.0045(11) 0.0071(12)
C4 0.0285(19) 0.049(3) 0.0250(18) 0.0174(19) 0.0046(15) 0.0218(19)
C5 0.0240(18) 0.040(3) 0.0217(19) 0.0094(18) 0.0018(15) 0.0105(17)
C6 0.0245(18) 0.030(2) 0.0193(17) 0.0089(16) 0.0059(14) 0.0125(16)
C7 0.045(2) 0.026(2) 0.033(2) 0.0142(18) 0.0047(18) 0.019(2)
C8 0.085(4) 0.049(3) 0.033(2) 0.014(2) 0.016(3) 0.050(3)
C9 0.059(3) 0.027(2) 0.039(2) 0.017(2) 0.002(2) 0.016(2)
C10 0.037(2) 0.027(2) 0.0209(18) 0.0064(16) -0.0003(16) 0.0060(18)
C11 0.045(3) 0.030(2) 0.033(2) 0.0063(19) 0.0096(19) 0.004(2)
C12 0.046(3) 0.028(2) 0.036(2) 0.0077(19) 0.0019(19) 0.015(2)
C13 0.0191(16) 0.0148(17) 0.0197(16) 0.0057(13) 0.0049(13) 0.0078(14)
C14 0.0189(16) 0.025(2) 0.0181(16) 0.0080(14) 0.0044(13) 0.0107(14)
C15 0.0264(18) 0.031(2) 0.030(2) 0.0160(17) 0.0087(15) 0.0145(17)
C16 0.032(2) 0.051(3) 0.037(2) 0.029(2) 0.0148(18) 0.017(2)
C17 0.032(2) 0.065(3) 0.0275(19) 0.020(2) 0.0149(16) 0.025(2)
C18 0.037(2) 0.047(3) 0.031(2) 0.009(2) 0.0109(18) 0.027(2)
C19 0.0315(19) 0.028(2) 0.0277(18) 0.0107(16) 0.0091(16) 0.0165(17)
C20 0.0175(15) 0.0172(17) 0.0176(15) 0.0051(13) 0.0052(12) 0.0071(13)
C21 0.0196(17) 0.026(2) 0.0216(17) 0.0102(15) 0.0064(13) 0.0111(15)
C22 0.0190(16) 0.026(2) 0.0255(18) 0.0109(17) 0.0038(14) 0.0119(15)
C23 0.0212(16) 0.025(2) 0.0230(17) 0.0104(15) 0.0047(13) 0.0112(14)
C24 0.0161(15) 0.0180(18) 0.0206(16) 0.0072(14) 0.0036(12) 0.0066(13)
C25 0.0165(15) 0.0180(17) 0.0179(15) 0.0055(14) 0.0026(12) 0.0062(13)
C26 0.0143(15) 0.0203(18) 0.0225(16) 0.0094(15) 0.0020(12) 0.0071(13)
C27 0.0197(16) 0.025(2) 0.0207(16) 0.0086(15) 0.0033(13) 0.0077(14)
C28 0.0225(17) 0.023(2) 0.0309(19) 0.0141(16) 0.0057(14) 0.0109(15)
C29 0.0244(18) 0.032(2) 0.0282(19) 0.0202(17) 0.0034(14) 0.0093(16)
C30 0.0279(18) 0.033(2) 0.0197(17) 0.0094(16) 0.0034(14) 0.0129(17)
C31 0.0219(17) 0.0243(19) 0.0230(18) 0.0089(16) 0.0053(14) 0.0117(15)
C32 0.0159(15) 0.026(2) 0.0214(16) 0.0139(15) 0.0051(13) 0.0099(14)
C33 0.0192(16) 0.024(2) 0.0232(17) 0.0122(15) 0.0042(13) 0.0104(15)
C34 0.0223(18) 0.030(2) 0.0275(18) 0.0150(17) 0.0083(15) 0.0153(16)
C35 0.0194(17) 0.033(2) 0.037(2) 0.0212(18) 0.0126(15) 0.0126(16)
C36 0.0192(17) 0.027(2) 0.035(2) 0.0171(18) 0.0049(15) 0.0057(16)
C37 0.0183(17) 0.026(2) 0.0281(18) 0.0127(17) 0.0022(14) 0.0095(15)
C38 0.0197(16) 0.021(2) 0.0229(17) 0.0070(15) 0.0065(13) 0.0094(15)
C39 0.0281(19) 0.028(2) 0.0259(19) 0.0074(16) 0.0063(15) 0.0122(16)
C40 0.0284(19) 0.023(2) 0.036(2) 0.0134(17) 0.0049(16) 0.0112(17)
C41 0.0251(19) 0.021(2) 0.033(2) 0.0051(16) 0.0044(16) 0.0070(16)
C42 0.079(4) 0.042(3) 0.061(4) 0.025(3) 0.025(3) 0.037(3)
C43 0.120(6) 0.047(3) 0.034(3) 0.001(2) -0.010(3) 0.047(4)
C51 0.038(3) 0.038(3) 0.080(4) 0.010(3) -0.001(3) 0.011(2)
O51 0.085(3) 0.054(3) 0.067(3) 0.016(2) 0.014(2) 0.038(3)
C52 0.044(3) 0.044(3) 0.057(3) 0.006(3) 0.006(2) 0.022(2)
C53 0.069(7) 0.090(10) 0.049(5) 0.005(6) -0.004(5) 0.044(6)
C53B 0.069(8) 0.087(10) 0.051(6) 0.005(7) -0.003(6) 0.048(7)
C54 0.097(5) 0.087(5) 0.041(3) 0.009(3) -0.003(3) 0.068(5)

loop_
_atom_type_symbol
_atom_type_description
_atom_type_scat_dispersion_real
_atom_type_scat_dispersion_imag
_atom_type_scat_source
C C 0.0181 0.0091 'International Tables Vol C Tables 4.2.6.8 and 6.1.1.4'
H H 0.0000 0.0000 'International Tables Vol C Tables 4.2.6.8 and 6.1.1.4'
N N 0.0311 0.0180 'International Tables Vol C Tables 4.2.6.8 and 6.1.1.4'
O O 0.0492 0.0322 'International Tables Vol C Tables 4.2.6.8 and 6.1.1.4'
Cl Cl 0.3639 0.7018 'International Tables Vol C Tables 4.2.6.8 and 6.1.1.4'
Zn Zn -1.5491 0.6778 'International Tables Vol C Tables 4.2.6.8 and 6.1.1.4'

loop_
_geom_angle_atom_site_label_1
_geom_angle_atom_site_label_2
_geom_angle_atom_site_label_3
_geom_angle
N2 Zn1 Cl2 141.90(9)
N2 Zn1 Cl1 95.59(9)
Cl2 Zn1 Cl1 122.48(4)
N2 Zn1 N1 73.98(11)
Cl2 Zn1 N1 96.95(8)
Cl1 Zn1 N1 98.39(8)
N2 Zn1 N3 73.01(11)
Cl2 Zn1 N3 98.43(8)
Cl1 Zn1 N3 101.47(8)
N1 Zn1 N3 142.77(12)
C6 C1 C2 122.1(3)
C6 C1 N1 117.9(3)
C2 C1 N1 119.9(3)
C13 N1 C1 120.4(3)
C13 N1 Zn1 113.3(2)
C1 N1 Zn1 125.7(2)
C3 C2 C1 116.8(4)
C3 C2 C7 120.8(4)
C1 C2 C7 122.3(3)
C24 N2 C20 119.7(3)
C24 N2 Zn1 118.7(2)
C20 N2 Zn1 116.8(2)
C4 C3 C2 121.8(4)
C4 C3 H3 119.1
C2 C3 H3 119.1
C25 N3 C32 119.6(3)
C25 N3 Zn1 112.1(2)
C32 N3 Zn1 128.2(2)
C3 C4 C5 120.4(4)
C3 C4 H4 119.8
C5 C4 H4 119.8
C4 C5 C6 120.6(4)
C4 C5 H5 119.7
C6 C5 H5 119.7
C1 C6 C5 118.2(4)
C1 C6 C10 123.2(3)
C5 C6 C10 118.6(4)
C2 C7 C9 113.3(4)
C2 C7 C8 109.3(4)
C9 C7 C8 109.8(4)
C2 C7 H7 108.1
C9 C7 H7 108.1
C8 C7 H7 108.1
C7 C8 H8A 109.5
C7 C8 H8B 109.5
H8A C8 H8B 109.5
C7 C8 H8C 109.5
H8A C8 H8C 109.5
H8B C8 H8C 109.5
C7 C9 H9A 109.5
C7 C9 H9B 109.5
H9A C9 H9B 109.5
C7 C9 H9C 109.5
H9A C9 H9C 109.5
H9B C9 H9C 109.5
C6 C10 C12 111.9(4)
C6 C10 C11 110.3(4)
C12 C10 C11 110.1(4)
C6 C10 H10 108.2
C12 C10 H10 108.2
C11 C10 H10 108.2
C10 C11 H11A 109.5
C10 C11 H11B 109.5
H11A C11 H11B 109.5
C10 C11 H11C 109.5
H11A C11 H11C 109.5
H11B C11 H11C 109.5
C10 C12 H12A 109.5
C10 C12 H12B 109.5
H12A C12 H12B 109.5
C10 C12 H12C 109.5
H12A C12 H12C 109.5
H12B C12 H12C 109.5
N1 C13 C20 116.2(3)
N1 C13 C14 126.8(3)
C20 C13 C14 117.0(3)
C19 C14 C15 119.8(4)
C19 C14 C13 120.7(3)
C15 C14 C13 119.5(4)
C14 C15 C16 119.6(4)
C14 C15 H15 120.2
C16 C15 H15 120.2
C17 C16 C15 120.2(4)
C17 C16 H16 119.9
C15 C16 H16 119.9
C18 C17 C16 120.0(4)
C18 C17 H17 120.0
C16 C17 H17 120.0
C17 C18 C19 120.1(5)
C17 C18 H18 120.0
C19 C18 H18 120.0
C14 C19 C18 120.3(4)
C14 C19 H19 119.9
C18 C19 H19 119.9
N2 C20 C21 121.7(3)
N2 C20 C13 114.2(3)
C21 C20 C13 124.2(3)
C20 C21 C22 118.7(3)
C20 C21 H21 120.7
C22 C21 H21 120.7
C23 C22 C21 119.2(3)
C23 C22 H22 120.4
C21 C22 H22 120.4
C24 C23 C22 118.8(3)
C24 C23 H23 120.6
C22 C23 H23 120.6
N2 C24 C23 121.9(3)
N2 C24 C25 114.2(3)
C23 C24 C25 123.9(3)
N3 C25 C26 127.1(3)
N3 C25 C24 116.7(3)
C26 C25 C24 116.1(3)
C27 C26 C31 119.3(3)
C27 C26 C25 121.2(3)
C31 C26 C25 119.3(3)
C28 C27 C26 119.9(4)
C28 C27 H27 120.1
C26 C27 H27 120.1
C29 C28 C27 120.7(4)
C29 C28 H28 119.7
C27 C28 H28 119.7
C28 C29 C30 119.8(3)
C28 C29 H29 120.1
C30 C29 H29 120.1
C29 C30 C31 119.8(4)
C29 C30 H30 120.1
C31 C30 H30 120.1
C30 C31 C26 120.4(4)
C30 C31 H31 119.8
C26 C31 H31 119.8
C33 C32 C37 122.0(3)
C33 C32 N3 119.3(3)
C37 C32 N3 118.6(4)
C32 C33 C34 118.5(4)
C32 C33 C38 122.7(3)
C34 C33 C38 118.7(4)
C35 C34 C33 120.4(4)
C35 C34 H34 119.8
C33 C34 H34 119.8
C36 C35 C34 120.2(4)
C36 C35 H35 119.9
C34 C35 H35 119.9
C35 C36 C37 121.0(4)
C35 C36 H36 119.5
C37 C36 H36 119.5
C32 C37 C36 117.8(4)
C32 C37 C41 123.5(3)
C36 C37 C41 118.6(4)
C33 C38 C39 113.8(3)
C33 C38 C40 108.5(3)
C39 C38 C40 110.2(3)
C33 C38 H38 108.0
C39 C38 H38 108.0
C40 C38 H38 108.0
C38 C39 H39A 109.5
C38 C39 H39B 109.5
H39A C39 H39B 109.5
C38 C39 H39C 109.5
H39A C39 H39C 109.5
H39B C39 H39C 109.5
C38 C40 H40A 109.5
C38 C40 H40B 109.5
H40A C40 H40B 109.5
C38 C40 H40C 109.5
H40A C40 H40C 109.5
H40B C40 H40C 109.5
C42 C41 C37 113.1(4)
C42 C41 C43 110.1(5)
C37 C41 C43 108.7(4)
C42 C41 H41 108.3
C37 C41 H41 108.3
C43 C41 H41 108.3
C41 C42 H42A 109.5
C41 C42 H42B 109.5
H42A C42 H42B 109.5
C41 C42 H42C 109.5
H42A C42 H42C 109.5
H42B C42 H42C 109.5
C41 C43 H43A 109.5
C41 C43 H43B 109.5
H43A C43 H43B 109.5
C41 C43 H43C 109.5
H43A C43 H43C 109.5
H43B C43 H43C 109.5
O51 C51 C52 110.6(6)
O51 C51 H51A 109.5
C52 C51 H51A 109.5
O51 C51 H51B 109.5
C52 C51 H51B 109.5
H51A C51 H51B 108.1
C54 O51 C51 106.2(6)
C51 C52 C53 97.8(7)
C51 C52 C53B 100.4(8)
C51 C52 H52A 112.2
C53 C52 H52A 112.2
C51 C52 H52B 112.2
C53 C52 H52B 112.2
H52A C52 H52B 109.8
C51 C52 H52C 111.7
C53B C52 H52C 111.7
C51 C52 H52D 111.7
C53B C52 H52D 111.7
H52C C52 H52D 109.5
C52 C53 C54 99.9(7)
C52 C53 H53A 111.8
C54 C53 H53A 111.8
C52 C53 H53B 111.8
C54 C53 H53B 111.8
H53A C53 H53B 109.5
C54 C53B C52 93.1(15)
C54 C53B H53C 113.1
C52 C53B H53C 113.1
C54 C53B H53D 113.1
C52 C53B H53D 113.1
H53C C53B H53D 110.5
O51 C54 C53B 120.6(11)
O51 C54 C53 110.3(8)
O51 C54 H54A 109.6
C53 C54 H54A 109.6
O51 C54 H54B 109.6
C53 C54 H54B 109.6
H54A C54 H54B 108.1
O51 C54 H54C 107.2
C53B C54 H54C 107.2
O51 C54 H54D 107.2
C53B C54 H54D 107.2
H54C C54 H54D 106.8

loop_
_geom_bond_atom_site_label_1
_geom_bond_atom_site_label_2
_geom_bond_distance
Zn1 N2 2.079(3)
Zn1 Cl2 2.2023(9)
Zn1 Cl1 2.2583(9)
Zn1 N1 2.283(3)
Zn1 N3 2.342(3)
C1 C6 1.401(6)
C1 C2 1.412(6)
C1 N1 1.441(4)
N1 C13 1.277(5)
C2 C3 1.406(5)
C2 C7 1.507(6)
N2 C24 1.335(5)
N2 C20 1.347(5)
C3 C4 1.371(7)
C3 H3 0.9500
N3 C25 1.281(5)
N3 C32 1.446(4)
C4 C5 1.384(7)
C4 H4 0.9500
C5 C6 1.401(5)
C5 H5 0.9500
C6 C10 1.521(6)
C7 C9 1.534(6)
C7 C8 1.541(8)
C7 H7 1.0000
C8 H8A 0.9800
C8 H8B 0.9800
C8 H8C 0.9800
C9 H9A 0.9800
C9 H9B 0.9800
C9 H9C 0.9800
C10 C12 1.526(7)
C10 C11 1.542(7)
C10 H10 1.0000
C11 H11A 0.9800
C11 H11B 0.9800
C11 H11C 0.9800
C12 H12A 0.9800
C12 H12B 0.9800
C12 H12C 0.9800
C13 C20 1.498(5)
C13 C14 1.500(5)
C14 C19 1.385(6)
C14 C15 1.387(6)
C15 C16 1.394(6)
C15 H15 0.9500
C16 C17 1.385(8)
C16 H16 0.9500
C17 C18 1.374(8)
C17 H17 0.9500
C18 C19 1.389(6)
C18 H18 0.9500
C19 H19 0.9500
C20 C21 1.386(5)
C21 C22 1.392(5)
C21 H21 0.9500
C22 C23 1.387(5)
C22 H22 0.9500
C23 C24 1.386(5)
C23 H23 0.9500
C24 C25 1.503(5)
C25 C26 1.493(5)
C26 C27 1.392(6)
C26 C31 1.394(6)
C27 C28 1.390(5)
C27 H27 0.9500
C28 C29 1.380(6)
C28 H28 0.9500
C29 C30 1.389(7)
C29 H29 0.9500
C30 C31 1.391(5)
C30 H30 0.9500
C31 H31 0.9500
C32 C33 1.391(6)
C32 C37 1.404(6)
C33 C34 1.401(5)
C33 C38 1.520(5)
C34 C35 1.392(6)
C34 H34 0.9500
C35 C36 1.381(7)
C35 H35 0.9500
C36 C37 1.404(5)
C36 H36 0.9500
C37 C41 1.520(6)
C38 C39 1.527(5)
C38 C40 1.528(6)
C38 H38 1.0000
C39 H39A 0.9800
C39 H39B 0.9800
C39 H39C 0.9800
C40 H40A 0.9800
C40 H40B 0.9800
C40 H40C 0.9800
C41 C42 1.498(7)
C41 C43 1.538(7)
C41 H41 1.0000
C42 H42A 0.9800
C42 H42B 0.9800
C42 H42C 0.9800
C43 H43A 0.9800
C43 H43B 0.9800
C43 H43C 0.9800
C51 O51 1.381(8)
C51 C52 1.504(10)
C51 H51A 0.9900
C51 H51B 0.9900
O51 C54 1.368(9)
C52 C53 1.542(14)
C52 C53B 1.84(3)
C52 H52A 0.9900
C52 H52B 0.9900
C52 H52C 0.9900
C52 H52D 0.9900
C53 C54 1.545(16)
C53 H53A 0.9900
C53 H53B 0.9900
C53B C54 1.39(2)
C53B H53C 0.9900
C53B H53D 0.9900
C54 H54A 0.9900
C54 H54B 0.9900
C54 H54C 0.9900
C54 H54D 0.9900

loop_
_geom_hbond_atom_site_label_D
_geom_hbond_atom_site_label_H
_geom_hbond_atom_site_label_A
_geom_hbond_distance_DH
_geom_hbond_distance_HA
_geom_hbond_distance_DA
_geom_hbond_angle_DHA
_geom_hbond_site_symmetry_A
C21 H21 Cl2 0.95 2.68 3.356(4) 128. 1_655

loop_
_geom_torsion_atom_site_label_1
_geom_torsion_atom_site_label_2
_geom_torsion_atom_site_label_3
_geom_torsion_atom_site_label_4
_geom_torsion
C6 C1 N1 C13 79.7(5)
C2 C1 N1 C13 -104.4(4)
C6 C1 N1 Zn1 -91.4(4)
C2 C1 N1 Zn1 84.5(4)
C6 C1 C2 C3 -4.7(6)
N1 C1 C2 C3 179.6(3)
C6 C1 C2 C7 171.7(4)
N1 C1 C2 C7 -4.0(6)
C1 C2 C3 C4 1.8(6)
C7 C2 C3 C4 -174.7(4)
C2 C3 C4 C5 1.7(7)
C3 C4 C5 C6 -2.4(7)
C2 C1 C6 C5 4.0(6)
N1 C1 C6 C5 179.9(3)
C2 C1 C6 C10 -172.7(4)
N1 C1 C6 C10 3.1(6)
C4 C5 C6 C1 -0.4(6)
C4 C5 C6 C10 176.5(4)
C3 C2 C7 C9 -47.5(6)
C1 C2 C7 C9 136.2(4)
C3 C2 C7 C8 75.3(5)
C1 C2 C7 C8 -100.9(4)
C1 C6 C10 C12 -121.6(4)
C5 C6 C10 C12 61.6(5)
C1 C6 C10 C11 115.5(4)
C5 C6 C10 C11 -61.3(5)
C1 N1 C13 C20 -168.1(3)
Zn1 N1 C13 C20 4.1(4)
C1 N1 C13 C14 10.3(6)
Zn1 N1 C13 C14 -177.6(3)
N1 C13 C14 C19 -126.1(4)
C20 C13 C14 C19 52.3(5)
N1 C13 C14 C15 56.4(5)
C20 C13 C14 C15 -125.3(4)
C19 C14 C15 C16 -0.1(6)
C13 C14 C15 C16 177.6(4)
C14 C15 C16 C17 1.7(7)
C15 C16 C17 C18 -1.8(7)
C16 C17 C18 C19 0.1(7)
C15 C14 C19 C18 -1.6(6)
C13 C14 C19 C18 -179.2(4)
C17 C18 C19 C14 1.5(7)
C24 N2 C20 C21 -1.1(6)
Zn1 N2 C20 C21 153.9(3)
C24 N2 C20 C13 178.8(3)
Zn1 N2 C20 C13 -26.2(4)
N1 C13 C20 N2 13.5(5)
C14 C13 C20 N2 -165.0(3)
N1 C13 C20 C21 -166.5(4)
C14 C13 C20 C21 15.0(5)
N2 C20 C21 C22 1.0(6)
C13 C20 C21 C22 -179.0(4)
C20 C21 C22 C23 -0.6(6)
C21 C22 C23 C24 0.4(6)
C20 N2 C24 C23 0.9(6)
Zn1 N2 C24 C23 -153.6(3)
C20 N2 C24 C25 179.8(3)
Zn1 N2 C24 C25 25.3(4)
C22 C23 C24 N2 -0.6(6)
C22 C23 C24 C25 -179.4(4)
C32 N3 C25 C26 -8.0(6)
Zn1 N3 C25 C26 174.4(3)
C32 N3 C25 C24 171.9(3)
Zn1 N3 C25 C24 -5.8(4)
N2 C24 C25 N3 -11.2(5)
C23 C24 C25 N3 167.6(4)
N2 C24 C25 C26 168.6(3)
C23 C24 C25 C26 -12.5(5)
N3 C25 C26 C27 128.1(4)
C24 C25 C26 C27 -51.7(5)
N3 C25 C26 C31 -57.2(5)
C24 C25 C26 C31 123.0(4)
C31 C26 C27 C28 -1.5(5)
C25 C26 C27 C28 173.2(3)
C26 C27 C28 C29 -0.5(5)
C27 C28 C29 C30 1.4(6)
C28 C29 C30 C31 -0.2(6)
C29 C30 C31 C26 -1.8(6)
C27 C26 C31 C30 2.7(5)
C25 C26 C31 C30 -172.2(3)
C25 N3 C32 C33 107.2(4)
Zn1 N3 C32 C33 -75.6(4)
C25 N3 C32 C37 -75.6(4)
Zn1 N3 C32 C37 101.6(4)
C37 C32 C33 C34 3.5(5)
N3 C32 C33 C34 -179.4(3)
C37 C32 C33 C38 -173.2(3)
N3 C32 C33 C38 3.9(5)
C32 C33 C34 C35 -1.2(5)
C38 C33 C34 C35 175.6(3)
C33 C34 C35 C36 -2.1(6)
C34 C35 C36 C37 3.2(6)
C33 C32 C37 C36 -2.4(5)
N3 C32 C37 C36 -179.5(3)
C33 C32 C37 C41 174.4(4)
N3 C32 C37 C41 -2.8(5)
C35 C36 C37 C32 -1.0(5)
C35 C36 C37 C41 -177.9(4)
C32 C33 C38 C39 -134.4(4)
C34 C33 C38 C39 48.9(5)
C32 C33 C38 C40 102.5(4)
C34 C33 C38 C40 -74.2(4)
C32 C37 C41 C42 134.9(5)
C36 C37 C41 C42 -48.4(6)
C32 C37 C41 C43 -102.5(5)
C36 C37 C41 C43 74.2(6)
C52 C51 O51 C54 24.0(8)
O51 C51 C52 C53 -38.0(8)
O51 C51 C52 C53B -9.4(10)
C51 C52 C53 C54 34.2(9)
C51 C52 C53B C54 -7.9(13)
C51 O51 C54 C53B -35.2(17)
C51 O51 C54 C53 1.4(9)
C52 C53B C54 O51 25.6(17)
C52 C53 C54 O51 -24.3(10)
